data_2017928
loop_
_publ_author_name
'Tutughamiarso, Maya'
'Bolte, Michael'
'Wagner, Guido'
'Egert, Ernst'

_publ_section_title
;
 Five pseudopolymorphs and a cocrystal of nitrofurantoin
;
_journal_coeditor_code EG3064
_journal_issue 1
_journal_name_full 'Acta Crystallographica Section C'
_journal_page_first o18
_journal_page_last o25
_journal_paper_doi 10.1107/S0108270110046755
_journal_volume 67
_journal_year 2011
_chemical_formula_iupac 'C8 H6 N4 O5, C9 H11 N3 O2'
_chemical_formula_moiety 'C8 H6 N4 O5, C9 H11 N3 O2'
_chemical_formula_sum 'C17 H17 N7 O7'
_chemical_formula_weight 431.38
_chemical_name_common
;
nitrofurantoin--2,6-diacetaminopyridine (1/1)
;
_chemical_name_systematic
;
(<i>E</i>)-1-[(5-nitro-2-furyl)methylideneamino]imidazolidine-2,4-dione--2,6-
diacetaminopyridine (1/1)
;
_space_group_IT_number 14
_symmetry_cell_setting monoclinic
_symmetry_space_group_name_Hall '-P 2yn'
_symmetry_space_group_name_H-M 'P 1 21/n 1'
_atom_sites_solution_hydrogens geom
_atom_sites_solution_primary direct
_atom_sites_solution_secondary difmap
_audit_creation_method SHELXL-97
_cell_angle_alpha 90.00
_cell_angle_beta 97.839(5)
_cell_angle_gamma 90.00
_cell_formula_units_Z 4
_cell_length_a 9.8407(6)
_cell_length_b 17.9443(10)
_cell_length_c 10.9902(6)
_cell_measurement_reflns_used 18548
_cell_measurement_temperature 173(2)
_cell_measurement_theta_max 25.83
_cell_measurement_theta_min 3.46
_cell_volume 1922.56(19)
_computing_cell_refinement 'X-AREA (Stoe & Cie, 2001)'
_computing_data_collection 'X-AREA (Stoe & Cie, 2001)'
_computing_data_reduction 'X-AREA (Stoe & Cie, 2001)'
_computing_molecular_graphics
;
Mercury (Macrae <i>et al.</i>, 2008) and XP (Sheldrick, 2008);
;
_computing_publication_material 'publCIF (Westrip, 2010)'
_computing_structure_refinement 'SHELXL97 (Sheldrick, 2008)'
_computing_structure_solution 'SHELXS97 (Sheldrick, 2008)'
_diffrn_ambient_temperature 173(2)
_diffrn_measured_fraction_theta_full 0.997
_diffrn_measured_fraction_theta_max 0.995
_diffrn_measurement_device_type 'Stoe IPDS II two-circle diffractometer'
_diffrn_measurement_method \w
_diffrn_radiation_monochromator graphite
_diffrn_radiation_source 'fine-focus sealed tube'
_diffrn_radiation_type MoK\a
_diffrn_radiation_wavelength 0.71073
_diffrn_reflns_av_R_equivalents 0.1380
_diffrn_reflns_av_sigmaI/netI 0.0563
_diffrn_reflns_limit_h_max 11
_diffrn_reflns_limit_h_min -11
_diffrn_reflns_limit_k_max 21
_diffrn_reflns_limit_k_min -21
_diffrn_reflns_limit_l_max 13
_diffrn_reflns_limit_l_min -12
_diffrn_reflns_number 32493
_diffrn_reflns_theta_full 25.00
_diffrn_reflns_theta_max 25.64
_diffrn_reflns_theta_min 3.46
_diffrn_standards_number 0
_exptl_absorpt_coefficient_mu 0.119
_exptl_absorpt_correction_type none
_exptl_crystal_colour colourless
_exptl_crystal_density_diffrn 1.490
_exptl_crystal_density_method 'not measured'
_exptl_crystal_description block
_exptl_crystal_F_000 896
_exptl_crystal_size_max 0.50
_exptl_crystal_size_mid 0.50
_exptl_crystal_size_min 0.40
_refine_diff_density_max 0.244
_refine_diff_density_min -0.249
_refine_ls_extinction_coef 0.018(3)
_refine_ls_extinction_expression Fc^*^=kFc[1+0.001xFc^2^\l^3^/sin(2\q)]^-1/4^
_refine_ls_extinction_method SHELXL
_refine_ls_goodness_of_fit_ref 1.000
_refine_ls_hydrogen_treatment mixed
_refine_ls_matrix_type full
_refine_ls_number_parameters 295
_refine_ls_number_reflns 3619
_refine_ls_number_restraints 0
_refine_ls_restrained_S_all 1.000
_refine_ls_R_factor_all 0.0597
_refine_ls_R_factor_gt 0.0444
_refine_ls_shift/su_max 0.004
_refine_ls_shift/su_mean 0.000
_refine_ls_structure_factor_coef Fsqd
_refine_ls_weighting_details 'calc w=1/[\s^2^(Fo^2^)+(0.0793P)^2^+0.0000P] where P=(Fo^2^+2Fc^2^)/3'
_refine_ls_weighting_scheme calc
_refine_ls_wR_factor_gt 0.1151
_refine_ls_wR_factor_ref 0.1222
_reflns_number_gt 2802
_reflns_number_total 3619
_reflns_threshold_expression I>2\s(I)
_cod_data_source_file eg3064.cif
_cod_data_source_block I.II
_cod_original_sg_symbol_H-M 'P 21/n'
_cod_database_code 2017928
_cod_database_fobs_code 2017928

loop_
_symmetry_equiv_pos_as_xyz
'x, y, z'
'-x+1/2, y+1/2, -z+1/2'
'-x, -y, -z'
'x-1/2, -y-1/2, z-1/2'

loop_
_atom_site_type_symbol
_atom_site_label
_atom_site_fract_x
_atom_site_fract_y
_atom_site_fract_z
_atom_site_U_iso_or_equiv
_atom_site_adp_type
_atom_site_calc_flag
_atom_site_refinement_flags
_atom_site_occupancy
_atom_site_disorder_assembly
_atom_site_disorder_group
N N1 0.52583(13) 0.64458(7) 0.64174(13) 0.0296(3) Uani d . 1 . .
C C2 0.42350(17) 0.68120(9) 0.68671(16) 0.0301(4) Uani d . 1 . .
C C3 0.41884(18) 0.75887(9) 0.69434(17) 0.0349(4) Uani d . 1 . .
H H3 0.3473 0.7835 0.7284 0.042 Uiso calc R 1 . .
C C4 0.52252(18) 0.79852(10) 0.65029(17) 0.0384(4) Uani d . 1 . .
H H4 0.5217 0.8514 0.6537 0.046 Uiso calc R 1 . .
C C5 0.62753(18) 0.76271(9) 0.60124(17) 0.0357(4) Uani d . 1 . .
H H5 0.6973 0.7900 0.5691 0.043 Uiso calc R 1 . .
C C6 0.62646(16) 0.68500(9) 0.60097(16) 0.0298(4) Uani d . 1 . .
N N21 0.32474(15) 0.63422(8) 0.72663(15) 0.0356(4) Uani d . 1 . .
H H21 0.337(2) 0.5827(12) 0.7193(18) 0.043(5) Uiso d . 1 . .
C C22 0.20514(18) 0.65339(10) 0.77066(19) 0.0397(4) Uani d . 1 . .
C C23 0.11866(19) 0.58871(11) 0.8009(2) 0.0494(5) Uani d . 1 . .
H H23A 0.0935 0.5954 0.8835 0.074 Uiso calc R 1 . .
H H23B 0.1708 0.5424 0.7980 0.074 Uiso calc R 1 . .
H H23C 0.0353 0.5863 0.7410 0.074 Uiso calc R 1 . .
O O24 0.17032(16) 0.71770(8) 0.78528(18) 0.0658(5) Uani d . 1 . .
N N61 0.72765(14) 0.64156(8) 0.55533(14) 0.0332(3) Uani d . 1 . .
H H61 0.713(2) 0.5936(13) 0.548(2) 0.050(6) Uiso d . 1 . .
C C62 0.85420(17) 0.66453(10) 0.52916(18) 0.0380(4) Uani d . 1 . .
C C63 0.9342(2) 0.60583(11) 0.4720(2) 0.0475(5) Uani d . 1 . .
H H63A 0.8942 0.5984 0.3862 0.071 Uiso calc R 1 . .
H H63B 0.9306 0.5589 0.5171 0.071 Uiso calc R 1 . .
H H63C 1.0298 0.6219 0.4754 0.071 Uiso calc R 1 . .
O O64 0.89694(15) 0.72777(8) 0.55051(17) 0.0608(5) Uani d . 1 . .
N N1' 0.54265(14) 0.48520(8) 0.65571(14) 0.0328(4) Uani d . 1 . .
H H1' 0.537(2) 0.5339(13) 0.6433(19) 0.050(6) Uiso d . 1 . .
C C2' 0.64290(17) 0.44362(8) 0.60760(16) 0.0308(4) Uani d . 1 . .
O O21' 0.72697(12) 0.46849(6) 0.54699(12) 0.0386(3) Uani d . 1 . .
N N3' 0.62300(14) 0.37095(7) 0.64226(14) 0.0311(3) Uani d . 1 . .
C C4' 0.50642(16) 0.36282(8) 0.71095(16) 0.0293(4) Uani d . 1 . .
H H4'1 0.5354 0.3428 0.7944 0.035 Uiso calc R 1 . .
H H4'2 0.4346 0.3302 0.6673 0.035 Uiso calc R 1 . .
C C5' 0.45734(17) 0.44286(9) 0.71532(16) 0.0315(4) Uani d . 1 . .
O O51' 0.35997(13) 0.46560(7) 0.76174(13) 0.0412(3) Uani d . 1 . .
N N6' 0.70088(14) 0.31481(7) 0.60336(13) 0.0296(3) Uani d . 1 . .
C C7' 0.66610(16) 0.24868(9) 0.63244(16) 0.0295(4) Uani d . 1 . .
H H7' 0.5906 0.2411 0.6764 0.035 Uiso calc R 1 . .
C C8' 0.74453(16) 0.18599(8) 0.59668(16) 0.0290(4) Uani d . 1 . .
O O9' 0.69141(11) 0.11784(6) 0.62218(11) 0.0326(3) Uani d . 1 . .
C C10' 0.77851(17) 0.06735(8) 0.58329(17) 0.0316(4) Uani d . 1 . .
C C11' 0.88363(18) 0.09948(9) 0.53549(17) 0.0331(4) Uani d . 1 . .
H H11' 0.9568 0.0752 0.5034 0.040 Uiso calc R 1 . .
C C12' 0.86101(17) 0.17743(9) 0.54369(17) 0.0331(4) Uani d . 1 . .
H H12' 0.9163 0.2160 0.5174 0.040 Uiso calc R 1 . .
N N13' 0.74296(15) -0.00858(8) 0.59716(15) 0.0376(4) Uani d . 1 . .
O O14' 0.63803(15) -0.02321(7) 0.64050(17) 0.0651(5) Uani d . 1 . .
O O15' 0.82215(13) -0.05616(6) 0.56451(13) 0.0448(4) Uani d . 1 . .

loop_
_atom_site_aniso_label
_atom_site_aniso_U_11
_atom_site_aniso_U_22
_atom_site_aniso_U_33
_atom_site_aniso_U_12
_atom_site_aniso_U_13
_atom_site_aniso_U_23
N1 0.0277(7) 0.0235(6) 0.0391(8) 0.0008(5) 0.0095(6) 0.0014(6)
C2 0.0302(8) 0.0246(8) 0.0364(9) 0.0012(6) 0.0079(7) -0.0019(7)
C3 0.0361(9) 0.0248(8) 0.0445(11) 0.0038(7) 0.0085(8) -0.0033(7)
C4 0.0447(10) 0.0221(8) 0.0481(11) 0.0001(7) 0.0052(9) 0.0001(7)
C5 0.0358(9) 0.0261(8) 0.0458(11) -0.0039(7) 0.0075(8) 0.0036(7)
C6 0.0272(8) 0.0263(8) 0.0365(9) -0.0008(6) 0.0060(7) 0.0015(7)
N21 0.0309(7) 0.0245(7) 0.0548(10) 0.0031(6) 0.0184(7) -0.0013(6)
C22 0.0302(9) 0.0384(10) 0.0532(12) 0.0087(8) 0.0158(8) 0.0033(8)
C23 0.0327(10) 0.0447(11) 0.0751(15) 0.0050(8) 0.0223(10) 0.0066(10)
O24 0.0575(9) 0.0364(8) 0.1135(14) 0.0176(7) 0.0478(9) 0.0051(8)
N61 0.0287(7) 0.0260(7) 0.0472(9) -0.0015(6) 0.0137(6) 0.0022(6)
C62 0.0304(9) 0.0381(10) 0.0475(11) -0.0033(7) 0.0127(8) 0.0065(8)
C63 0.0370(10) 0.0454(11) 0.0647(14) 0.0015(8) 0.0231(10) 0.0041(10)
O64 0.0432(8) 0.0428(8) 0.1021(13) -0.0155(6) 0.0313(8) -0.0097(8)
N1' 0.0325(8) 0.0191(7) 0.0503(10) 0.0024(6) 0.0183(7) 0.0038(6)
C2' 0.0305(8) 0.0218(8) 0.0414(10) 0.0004(7) 0.0096(7) 0.0009(7)
O21' 0.0367(7) 0.0256(6) 0.0581(8) 0.0004(5) 0.0230(6) 0.0045(5)
N3' 0.0313(7) 0.0190(6) 0.0462(9) 0.0009(5) 0.0172(6) -0.0001(6)
C4' 0.0284(8) 0.0222(7) 0.0397(9) -0.0006(6) 0.0131(7) -0.0001(7)
C5' 0.0303(8) 0.0267(8) 0.0390(10) 0.0008(7) 0.0106(7) 0.0012(7)
O51' 0.0386(7) 0.0310(6) 0.0588(9) 0.0066(5) 0.0239(6) 0.0047(6)
N6' 0.0290(7) 0.0204(7) 0.0406(8) 0.0031(5) 0.0090(6) -0.0018(6)
C7' 0.0270(8) 0.0225(8) 0.0404(10) 0.0003(6) 0.0096(7) -0.0002(7)
C8' 0.0306(8) 0.0194(7) 0.0377(9) -0.0014(6) 0.0072(7) 0.0018(7)
O9' 0.0287(6) 0.0199(5) 0.0518(8) 0.0018(4) 0.0147(5) 0.0002(5)
C10' 0.0304(8) 0.0217(8) 0.0440(10) 0.0043(6) 0.0096(7) -0.0015(7)
C11' 0.0309(8) 0.0283(9) 0.0423(10) 0.0034(7) 0.0134(7) -0.0013(7)
C12' 0.0319(9) 0.0255(8) 0.0437(10) -0.0002(6) 0.0120(8) 0.0009(7)
N13' 0.0354(8) 0.0217(7) 0.0571(10) 0.0021(6) 0.0108(7) -0.0005(7)
O14' 0.0537(9) 0.0265(7) 0.1245(15) -0.0029(6) 0.0463(9) 0.0034(8)
O15' 0.0446(7) 0.0242(6) 0.0658(9) 0.0096(5) 0.0088(7) -0.0046(6)

loop_
_atom_type_symbol
_atom_type_description
_atom_type_scat_dispersion_real
_atom_type_scat_dispersion_imag
_atom_type_scat_source
C C 0.0033 0.0016 'International Tables Vol C Tables 4.2.6.8 and 6.1.1.4'
H H 0.0000 0.0000 'International Tables Vol C Tables 4.2.6.8 and 6.1.1.4'
N N 0.0061 0.0033 'International Tables Vol C Tables 4.2.6.8 and 6.1.1.4'
O O 0.0106 0.0060 'International Tables Vol C Tables 4.2.6.8 and 6.1.1.4'

loop_
_geom_angle_atom_site_label_1
_geom_angle_atom_site_label_2
_geom_angle_atom_site_label_3
_geom_angle_site_symmetry_1
_geom_angle_site_symmetry_3
_geom_angle
_geom_angle_publ_flag
C2 N1 C6 . . 118.44(14) ?
N1 C2 C3 . . 122.63(15) ?
N1 C2 N21 . . 113.91(14) ?
C3 C2 N21 . . 123.45(15) ?
C4 C3 C2 . . 117.38(16) ?
C4 C3 H3 . . 121.3 ?
C2 C3 H3 . . 121.3 ?
C3 C4 C5 . . 121.43(16) ?
C3 C4 H4 . . 119.3 ?
C5 C4 H4 . . 119.3 ?
C4 C5 C6 . . 117.28(16) ?
C4 C5 H5 . . 121.4 ?
C6 C5 H5 . . 121.4 ?
N1 C6 C5 . . 122.78(15) ?
N1 C6 N61 . . 113.96(14) ?
C5 C6 N61 . . 123.24(15) ?
C22 N21 C2 . . 128.52(15) ?
C22 N21 H21 . . 113.8(12) ?
C2 N21 H21 . . 117.6(12) ?
O24 C22 N21 . . 123.48(17) ?
O24 C22 C23 . . 121.56(16) ?
N21 C22 C23 . . 114.97(16) ?
C22 C23 H23A . . 109.5 ?
C22 C23 H23B . . 109.5 ?
H23A C23 H23B . . 109.5 ?
C22 C23 H23C . . 109.5 ?
H23A C23 H23C . . 109.5 ?
H23B C23 H23C . . 109.5 ?
C62 N61 C6 . . 127.66(15) ?
C62 N61 H61 . . 114.7(15) ?
C6 N61 H61 . . 117.4(15) ?
O64 C62 N61 . . 122.31(17) ?
O64 C62 C63 . . 123.03(16) ?
N61 C62 C63 . . 114.65(16) ?
C62 C63 H63A . . 109.5 ?
C62 C63 H63B . . 109.5 ?
H63A C63 H63B . . 109.5 ?
C62 C63 H63C . . 109.5 ?
H63A C63 H63C . . 109.5 ?
H63B C63 H63C . . 109.5 ?
C5' N1' C2' . . 113.39(13) ?
C5' N1' H1' . . 126.7(14) ?
C2' N1' H1' . . 119.9(14) ?
O21' C2' N3' . . 129.12(15) ?
O21' C2' N1' . . 125.44(14) ?
N3' C2' N1' . . 105.43(14) ?
N6' N3' C2' . . 120.18(13) ?
N6' N3' C4' . . 126.80(12) ?
C2' N3' C4' . . 112.77(13) ?
N3' C4' C5' . . 101.37(12) ?
N3' C4' H4'1 . . 111.5 ?
C5' C4' H4'1 . . 111.5 ?
N3' C4' H4'2 . . 111.5 ?
C5' C4' H4'2 . . 111.5 ?
H4'1 C4' H4'2 . . 109.3 ?
O51' C5' N1' . . 125.91(15) ?
O51' C5' C4' . . 127.09(15) ?
N1' C5' C4' . . 107.00(13) ?
C7' N6' N3' . . 114.94(14) ?
N6' C7' C8' . . 118.61(14) ?
N6' C7' H7' . . 120.7 ?
C8' C7' H7' . . 120.7 ?
C12' C8' O9' . . 110.63(13) ?
C12' C8' C7' . . 135.52(14) ?
O9' C8' C7' . . 113.84(13) ?
C10' O9' C8' . . 104.83(12) ?
C11' C10' O9' . . 112.82(14) ?
C11' C10' N13' . . 131.59(15) ?
O9' C10' N13' . . 115.58(14) ?
C10' C11' C12' . . 105.09(15) ?
C10' C11' H11' . . 127.5 ?
C12' C11' H11' . . 127.5 ?
C8' C12' C11' . . 106.63(14) ?
C8' C12' H12' . . 126.7 ?
C11' C12' H12' . . 126.7 ?
O14' N13' O15' . . 124.15(14) ?
O14' N13' C10' . . 118.76(14) ?
O15' N13' C10' . . 117.09(15) ?

loop_
_geom_bond_atom_site_label_1
_geom_bond_atom_site_label_2
_geom_bond_site_symmetry_2
_geom_bond_distance
_geom_bond_publ_flag
N1 C2 . 1.351(2) ?
N1 C6 . 1.352(2) ?
C2 C3 . 1.397(2) ?
C2 N21 . 1.401(2) ?
C3 C4 . 1.384(3) ?
C3 H3 . 0.9500 ?
C4 C5 . 1.387(3) ?
C4 H4 . 0.9500 ?
C5 C6 . 1.395(2) ?
C5 H5 . 0.9500 ?
C6 N61 . 1.410(2) ?
N21 C22 . 1.376(2) ?
N21 H21 . 0.94(2) ?
C22 O24 . 1.221(2) ?
C22 C23 . 1.503(3) ?
C23 H23A . 0.9800 ?
C23 H23B . 0.9800 ?
C23 H23C . 0.9800 ?
N61 C62 . 1.379(2) ?
N61 H61 . 0.88(2) ?
C62 O64 . 1.222(2) ?
C62 C63 . 1.503(3) ?
C63 H63A . 0.9800 ?
C63 H63B . 0.9800 ?
C63 H63C . 0.9800 ?
N1' C5' . 1.364(2) ?
N1' C2' . 1.397(2) ?
N1' H1' . 0.88(2) ?
C2' O21' . 1.216(2) ?
C2' N3' . 1.380(2) ?
N3' N6' . 1.3691(19) ?
N3' C4' . 1.464(2) ?
C4' C5' . 1.518(2) ?
C4' H4'1 . 0.9900 ?
C4' H4'2 . 0.9900 ?
C5' O51' . 1.216(2) ?
N6' C7' . 1.287(2) ?
C7' C8' . 1.449(2) ?
C7' H7' . 0.9500 ?
C8' C12' . 1.363(2) ?
C8' O9' . 1.3739(19) ?
O9' C10' . 1.3557(19) ?
C10' C11' . 1.352(2) ?
C10' N13' . 1.420(2) ?
C11' C12' . 1.421(2) ?
C11' H11' . 0.9500 ?
C12' H12' . 0.9500 ?
N13' O14' . 1.223(2) ?
N13' O15' . 1.2415(18) ?

loop_
_geom_hbond_atom_site_label_D
_geom_hbond_atom_site_label_H
_geom_hbond_atom_site_label_A
_geom_hbond_site_symmetry_A
_geom_hbond_distance_DH
_geom_hbond_distance_HA
_geom_hbond_distance_DA
_geom_hbond_angle_DHA
N21 H21 O51' . 0.94(2) 2.16(2) 3.0640(19) 162.4(17)
N61 H61 O21' . 0.88(2) 2.25(2) 3.1069(19) 167(2)
N1' H1' N1 . 0.88(2) 1.99(2) 2.868(2) 171.6(19)
C7' H7' O24 2_546 0.95 2.69 3.592(2) 158.6

loop_
_geom_torsion_atom_site_label_1
_geom_torsion_atom_site_label_2
_geom_torsion_atom_site_label_3
_geom_torsion_atom_site_label_4
_geom_torsion_site_symmetry_1
_geom_torsion_site_symmetry_2
_geom_torsion_site_symmetry_3
_geom_torsion_site_symmetry_4
_geom_torsion
_geom_torsion_publ_flag
C6 N1 C2 C3 . . . . -1.0(2) ?
C6 N1 C2 N21 . . . . -179.90(14) ?
N1 C2 C3 C4 . . . . 1.8(3) ?
N21 C2 C3 C4 . . . . -179.38(16) ?
C2 C3 C4 C5 . . . . -0.4(3) ?
C3 C4 C5 C6 . . . . -1.6(3) ?
C2 N1 C6 C5 . . . . -1.3(2) ?
C2 N1 C6 N61 . . . . -179.64(14) ?
C4 C5 C6 N1 . . . . 2.5(3) ?
C4 C5 C6 N61 . . . . -179.23(16) ?
N1 C2 N21 C22 . . . . -176.25(17) ?
C3 C2 N21 C22 . . . . 4.8(3) ?
C2 N21 C22 O24 . . . . -2.8(3) ?
C2 N21 C22 C23 . . . . 177.57(18) ?
N1 C6 N61 C62 . . . . -166.82(16) ?
C5 C6 N61 C62 . . . . 14.8(3) ?
C6 N61 C62 O64 . . . . 4.3(3) ?
C6 N61 C62 C63 . . . . -175.34(17) ?
C5' N1' C2' O21' . . . . 177.07(17) ?
C5' N1' C2' N3' . . . . -2.1(2) ?
O21' C2' N3' N6' . . . . -2.7(3) ?
N1' C2' N3' N6' . . . . 176.37(14) ?
O21' C2' N3' C4' . . . . -177.41(18) ?
N1' C2' N3' C4' . . . . 1.70(19) ?
N6' N3' C4' C5' . . . . -175.01(15) ?
C2' N3' C4' C5' . . . . -0.76(19) ?
C2' N1' C5' O51' . . . . -177.74(17) ?
C2' N1' C5' C4' . . . . 1.6(2) ?
N3' C4' C5' O51' . . . . 178.85(18) ?
N3' C4' C5' N1' . . . . -0.51(18) ?
C2' N3' N6' C7' . . . . -174.43(16) ?
C4' N3' N6' C7' . . . . -0.6(2) ?
N3' N6' C7' C8' . . . . -178.99(14) ?
N6' C7' C8' C12' . . . . 6.2(3) ?
N6' C7' C8' O9' . . . . -174.36(15) ?
C12' C8' O9' C10' . . . . -0.03(19) ?
C7' C8' O9' C10' . . . . -179.58(14) ?
C8' O9' C10' C11' . . . . 0.3(2) ?
C8' O9' C10' N13' . . . . -178.46(15) ?
O9' C10' C11' C12' . . . . -0.5(2) ?
N13' C10' C11' C12' . . . . 178.06(19) ?
O9' C8' C12' C11' . . . . -0.3(2) ?
C7' C8' C12' C11' . . . . 179.15(19) ?
C10' C11' C12' C8' . . . . 0.4(2) ?
C11' C10' N13' O14' . . . . -177.6(2) ?
O9' C10' N13' O14' . . . . 1.0(3) ?
C11' C10' N13' O15' . . . . 2.8(3) ?
O9' C10' N13' O15' . . . . -178.68(15) ?
